data_4333462
loop_
_publ_author_name
'Eid, Samar'
'Fourmigu\'e, Marc'
'Roisnel, Thierry'
'Lorcy, Dominique'

_publ_section_title
;
 Influence of the Thiazole Backbone on the Structural, Redox, and Optical
 Properties of Dithiolene and Diselenolene Complexes
;
_journal_issue 25
_journal_name_full 'Inorganic Chemistry'
_journal_page_first 10647
_journal_page_last 10654
_journal_paper_doi 10.1021/ic7013682
_journal_volume 46
_journal_year 2007
_chemical_formula_moiety '(C8 H20 N)2,C8 H6 N2 S4 Se4 Zn'
_chemical_formula_sum 'C24 H46 N4 S4 Se4 Zn'
_chemical_formula_weight 900.10
_chemical_name_systematic ?
_space_group_IT_number 7
_symmetry_cell_setting monoclinic
_symmetry_space_group_name_Hall 'P -2yc'
_symmetry_space_group_name_H-M 'P 1 c 1'
_atom_sites_solution_hydrogens geom
_atom_sites_solution_primary direct
_atom_sites_solution_secondary difmap
_audit_creation_method SHELXL-97
_cell_angle_alpha 90.00
_cell_angle_beta 90.886(3)
_cell_angle_gamma 90.00
_cell_formula_units_Z 2
_cell_length_a 9.0355(5)
_cell_length_b 9.4837(5)
_cell_length_c 20.1155(11)
_cell_measurement_temperature 100(2)
_cell_volume 1723.49(16)
_computing_cell_refinement 'Bruker SMART'
_computing_data_collection 'Bruker SMART'
_computing_data_reduction 'Bruker SAINT'
_computing_structure_refinement 'SHELXL-97 (Sheldrick, 1997)'
_computing_structure_solution 'SHELXS-97 (Sheldrick, 1997)'
_diffrn_ambient_temperature 100(2)
_diffrn_detector 'CCD plate'
_diffrn_measured_fraction_theta_full 0.994
_diffrn_measured_fraction_theta_max 0.994
_diffrn_measurement_device_type 'APEXII, Bruker-AXS'
_diffrn_measurement_method 'CCD rotation images, thick slices'
_diffrn_radiation_monochromator graphite
_diffrn_radiation_probe x-ray
_diffrn_radiation_source 'fine-focus sealed tube'
_diffrn_radiation_type MoK\a
_diffrn_radiation_wavelength 0.71073
_diffrn_reflns_av_R_equivalents 0.0539
_diffrn_reflns_av_sigmaI/netI 0.0652
_diffrn_reflns_limit_h_max 11
_diffrn_reflns_limit_h_min -11
_diffrn_reflns_limit_k_max 12
_diffrn_reflns_limit_k_min -12
_diffrn_reflns_limit_l_max 26
_diffrn_reflns_limit_l_min -26
_diffrn_reflns_number 24131
_diffrn_reflns_theta_full 27.52
_diffrn_reflns_theta_max 27.52
_diffrn_reflns_theta_min 2.95
_exptl_absorpt_coefficient_mu 5.200
_exptl_absorpt_correction_T_max 0.540
_exptl_absorpt_correction_T_min 0.250
_exptl_absorpt_correction_type multi-scan
_exptl_absorpt_process_details
; 
[Sheldrick, G.M. (2002). SADABS Bruker AXS Inc., Madison, Wisconsin, USA] 
;
_exptl_crystal_colour yellow
_exptl_crystal_density_diffrn 1.734
_exptl_crystal_density_method 'not measured'
_exptl_crystal_description prism
_exptl_crystal_F_000 896
_exptl_crystal_size_max 0.48
_exptl_crystal_size_mid 0.23
_exptl_crystal_size_min 0.12
_refine_diff_density_max 0.662
_refine_diff_density_min -0.662
_refine_diff_density_rms 0.102
_refine_ls_abs_structure_details 'Flack H D (1983), Acta Cryst. A39, 876-881'
_refine_ls_abs_structure_Flack 0.451(17)
_refine_ls_extinction_method none
_refine_ls_goodness_of_fit_ref 1.026
_refine_ls_hydrogen_treatment constr
_refine_ls_matrix_type full
_refine_ls_number_parameters 401
_refine_ls_number_reflns 7536
_refine_ls_number_restraints 58
_refine_ls_restrained_S_all 1.033
_refine_ls_R_factor_all 0.0941
_refine_ls_R_factor_gt 0.0511
_refine_ls_shift/su_max 0.004
_refine_ls_shift/su_mean 0.000
_refine_ls_structure_factor_coef Fsqd
_refine_ls_weighting_details 'calc w=1/[\s^2^(Fo^2^)+(0.0592P)^2^+2.4149P] where P=(Fo^2^+2Fc^2^)/3'
_refine_ls_weighting_scheme calc
_refine_ls_wR_factor_gt 0.1224
_refine_ls_wR_factor_ref 0.1435
_reflns_number_gt 4931
_reflns_number_total 7536
_reflns_threshold_expression >2sigma(I)
_cod_data_source_file ic7013682sup2.cif
_cod_data_source_block se430
_cod_original_sg_symbol_H-M Pc
_cod_database_code 4333462

loop_
_symmetry_equiv_pos_as_xyz
'x, y, z'
'x, -y, z+1/2'

loop_
_atom_site_label
_atom_site_type_symbol
_atom_site_fract_x
_atom_site_fract_y
_atom_site_fract_z
_atom_site_U_iso_or_equiv
_atom_site_adp_type
_atom_site_occupancy
_atom_site_symmetry_multiplicity
_atom_site_calc_flag
_atom_site_refinement_flags
_atom_site_disorder_assembly
_atom_site_disorder_group
Zn1 Zn 0.5976(2) 0.31589(9) 0.35648(14) 0.0605(3) Uani 1 1 d . . .
Se12 Se 0.8176(9) 0.1929(9) 0.3776(4) 0.0656(15) Uani 0.459(11) 1 d P A 1
Se13 Se 0.6186(10) 0.4599(9) 0.4657(4) 0.095(2) Uani 0.459(11) 1 d P A 1
S14 S 0.8555(7) 0.4103(8) 0.5727(4) 0.059(3) Uani 0.459(11) 1 d P A 1
C11A C 0.854(2) 0.266(3) 0.4632(11) 0.034(4) Uiso 0.459(11) 1 d P A 1
N13 N 0.963(2) 0.222(2) 0.5069(9) 0.053(5) Uiso 0.459(11) 1 d P A 1
C13 C 1.063(3) 0.089(3) 0.4832(13) 0.062(6) Uiso 0.459(11) 1 d P A 1
H13A H 1.0410 0.0687 0.4374 0.093 Uiso 0.459(11) 1 calc PR A 1
H13B H 1.0406 0.0085 0.5100 0.093 Uiso 0.459(11) 1 calc PR A 1
H13C H 1.1660 0.1123 0.4883 0.093 Uiso 0.459(11) 1 calc PR A 1
C12A C 0.787(2) 0.375(2) 0.4912(8) 0.033(5) Uiso 0.459(11) 1 d P A 1
C16A C 0.9790(9) 0.2586(8) 0.5651(4) 0.0356(16) Uiso 0.459(11) 1 d P A 1
Se11 Se 0.8160(5) 0.1491(5) 0.3653(2) 0.0410(7) Uani 0.541(11) 1 d P A 2
Se14 Se 0.6530(6) 0.4524(4) 0.4516(2) 0.0527(9) Uani 0.541(11) 1 d P A 2
S13 S 1.0071(5) 0.1385(4) 0.4970(2) 0.0327(15) Uani 0.541(11) 1 d P A 2
C11B C 0.8689(14) 0.2166(15) 0.4483(6) 0.020(3) Uiso 0.541(11) 1 d P A 2
C12B C 0.8141(17) 0.324(2) 0.4843(7) 0.022(3) Uiso 0.541(11) 1 d P A 2
N14 N 0.8794(11) 0.3339(12) 0.5472(5) 0.020(2) Uiso 0.541(11) 1 d P A 2
C14 C 0.835(2) 0.457(2) 0.5976(10) 0.047(5) Uiso 0.541(11) 1 d P A 2
H14A H 0.7532 0.5092 0.5792 0.071 Uiso 0.541(11) 1 calc PR A 2
H14B H 0.9179 0.5183 0.6046 0.071 Uiso 0.541(11) 1 calc PR A 2
H14C H 0.8068 0.4159 0.6393 0.071 Uiso 0.541(11) 1 calc PR A 2
C16B C 0.9790(9) 0.2586(8) 0.5651(4) 0.0356(16) Uiso 0.541(11) 1 d P A 2
S17 S 1.0835(3) 0.2343(2) 0.63370(16) 0.0496(5) Uani 1 1 d . . .
Se21 Se 0.3656(9) 0.1693(11) 0.3543(3) 0.0738(17) Uani 0.458(16) 1 d P A 1
Se24 Se 0.5519(11) 0.4549(10) 0.2657(3) 0.0811(18) Uani 0.458(16) 1 d P A 1
S24 S 0.166(2) 0.138(2) 0.2264(6) 0.118(9) Uani 0.458(16) 1 d P A 1
C21A C 0.317(2) 0.237(2) 0.2638(9) 0.033(5) Uiso 0.458(16) 1 d P A 1
C26A C 0.2003(10) 0.2612(9) 0.1532(4) 0.0411(18) Uiso 0.458(16) 1 d P A 1
C22A C 0.418(3) 0.377(3) 0.2223(11) 0.039(6) Uiso 0.458(16) 1 d P A 1
C23 C 0.353(3) 0.431(3) 0.1348(16) 0.061(12) Uiso 0.458(16) 1 d P A 1
H23A H 0.4381 0.4587 0.1609 0.092 Uiso 0.458(16) 1 calc PR A 1
H23B H 0.2848 0.5083 0.1317 0.092 Uiso 0.458(16) 1 calc PR A 1
H23C H 0.3835 0.4044 0.0911 0.092 Uiso 0.458(16) 1 calc PR A 1
N23 N 0.305(4) 0.352(4) 0.1558(16) 0.105(13) Uiso 0.458(16) 1 d P A 1
Se22 Se 0.3706(6) 0.1866(5) 0.33656(16) 0.0428(9) Uani 0.542(16) 1 d P A 2
Se23 Se 0.5770(6) 0.4651(8) 0.2489(2) 0.0629(10) Uani 0.542(16) 1 d P A 2
S23 S 0.3341(6) 0.4010(7) 0.1449(3) 0.0302(16) Uiso 0.542(16) 1 d P A 2
C21B C 0.338(2) 0.279(2) 0.2498(9) 0.036(4) Uiso 0.542(16) 1 d P A 2
N24 N 0.2182(17) 0.2081(14) 0.2095(7) 0.030(3) Uiso 0.542(16) 1 d P A 2
C24 C 0.156(5) 0.107(5) 0.229(2) 0.070(12) Uiso 0.542(16) 1 d P A 2
H24A H 0.1837 0.0892 0.2742 0.105 Uiso 0.542(16) 1 calc PR A 2
H24B H 0.1815 0.0272 0.2020 0.105 Uiso 0.542(16) 1 calc PR A 2
H24C H 0.0507 0.1223 0.2258 0.105 Uiso 0.542(16) 1 calc PR A 2
C26B C 0.2003(10) 0.2612(9) 0.1532(4) 0.0411(18) Uiso 0.542(16) 1 d P A 2
C22B C 0.391(3) 0.340(3) 0.2294(13) 0.057(7) Uiso 0.542(16) 1 d P A 2
S27 S 0.0904(3) 0.2208(2) 0.08917(15) 0.0478(5) Uani 1 1 d . . .
N30 N 0.0947(14) 0.6169(6) 0.3609(5) 0.0646(17) Uani 1 1 d . . .
C30 C 0.2469(16) 0.6147(14) 0.3309(6) 0.106(4) Uani 1 1 d . . .
H30A H 0.2396 0.6307 0.2833 0.127 Uiso 1 1 calc R . .
H30B H 0.2933 0.5238 0.3385 0.127 Uiso 1 1 calc R . .
C31 C 0.3451(18) 0.7394(13) 0.3663(8) 0.107(6) Uani 1 1 d . . .
H31A H 0.4422 0.7409 0.3476 0.160 Uiso 1 1 calc R . .
H31B H 0.3529 0.7218 0.4132 0.160 Uiso 1 1 calc R . .
H31C H 0.2977 0.8288 0.3588 0.160 Uiso 1 1 calc R . .
C32 C 0.0140(18) 0.7495(10) 0.3336(5) 0.104(5) Uani 1 1 d . . .
H32A H 0.0282 0.7562 0.2860 0.125 Uiso 1 1 calc R . .
H32B H 0.0561 0.8332 0.3541 0.125 Uiso 1 1 calc R . .
C33 C -0.158(2) 0.7424(14) 0.3485(9) 0.125(7) Uani 1 1 d . . .
H33A H -0.2054 0.8260 0.3319 0.187 Uiso 1 1 calc R . .
H33B H -0.1719 0.7356 0.3956 0.187 Uiso 1 1 calc R . .
H33C H -0.2002 0.6611 0.3269 0.187 Uiso 1 1 calc R . .
C34 C 0.0813(14) 0.6051(10) 0.4318(4) 0.079(3) Uani 1 1 d . . .
H34A H -0.0199 0.5798 0.4419 0.094 Uiso 1 1 calc R . .
H34B H 0.1009 0.6966 0.4516 0.094 Uiso 1 1 calc R . .
C35 C 0.1937(16) 0.4880(11) 0.4667(6) 0.078(4) Uani 1 1 d . . .
H35A H 0.1811 0.4888 0.5140 0.117 Uiso 1 1 calc R . .
H35B H 0.2943 0.5114 0.4567 0.117 Uiso 1 1 calc R . .
H35C H 0.1711 0.3959 0.4496 0.117 Uiso 1 1 calc R . .
C36 C 0.0125(12) 0.4846(9) 0.3270(5) 0.074(3) Uani 1 1 d . . .
H36A H 0.0663 0.3997 0.3390 0.089 Uiso 1 1 calc R . .
H36B H -0.0857 0.4769 0.3455 0.089 Uiso 1 1 calc R . .
C37 C -0.0009(13) 0.4902(10) 0.2596(5) 0.061(3) Uani 1 1 d . . .
H37A H -0.0509 0.4072 0.2437 0.091 Uiso 1 1 calc R . .
H37B H 0.0956 0.4952 0.2405 0.091 Uiso 1 1 calc R . .
H37C H -0.0570 0.5722 0.2469 0.091 Uiso 1 1 calc R . .
N40 N 0.5821(9) 0.9855(8) 0.1087(4) 0.0499(17) Uani 1 1 d D . .
C40 C 0.451(2) 0.9712(16) 0.1605(7) 0.056(5) Uani 0.496(11) 1 d PD B 1
H40A H 0.4619 1.0451 0.1936 0.067 Uiso 0.496(11) 1 calc PR B 1
H40B H 0.3577 0.9870 0.1371 0.067 Uiso 0.496(11) 1 calc PR B 1
C41 C 0.443(2) 0.8332(15) 0.1953(8) 0.049(4) Uiso 0.496(11) 1 d PD B 1
H41A H 0.3601 0.8328 0.2245 0.073 Uiso 0.496(11) 1 calc PR B 1
H41B H 0.5326 0.8185 0.2208 0.073 Uiso 0.496(11) 1 calc PR B 1
H41C H 0.4319 0.7590 0.1631 0.073 Uiso 0.496(11) 1 calc PR B 1
C42 C 0.562(2) 1.1301(15) 0.0777(8) 0.045(4) Uani 0.496(11) 1 d PD B 1
H42A H 0.5992 1.2036 0.1071 0.054 Uiso 0.496(11) 1 calc PR B 1
H42B H 0.4588 1.1485 0.0671 0.054 Uiso 0.496(11) 1 calc PR B 1
C43 C 0.654(5) 1.120(5) 0.0149(15) 0.16(2) Uiso 0.496(11) 1 d PD B 1
H43A H 0.6450 1.2066 -0.0096 0.247 Uiso 0.496(11) 1 calc PR B 1
H43B H 0.6180 1.0434 -0.0120 0.247 Uiso 0.496(11) 1 calc PR B 1
H43C H 0.7555 1.1042 0.0269 0.247 Uiso 0.496(11) 1 calc PR B 1
C44 C 0.7358(17) 0.967(2) 0.1428(8) 0.055(5) Uani 0.496(11) 1 d PD B 1
H44A H 0.7512 0.8679 0.1516 0.066 Uiso 0.496(11) 1 calc PR B 1
H44B H 0.8108 0.9970 0.1118 0.066 Uiso 0.496(11) 1 calc PR B 1
C45 C 0.760(2) 1.046(2) 0.2064(8) 0.055(5) Uiso 0.496(11) 1 d PD B 1
H45A H 0.8576 1.0280 0.2233 0.083 Uiso 0.496(11) 1 calc PR B 1
H45B H 0.6884 1.0160 0.2383 0.083 Uiso 0.496(11) 1 calc PR B 1
H45C H 0.7481 1.1455 0.1984 0.083 Uiso 0.496(11) 1 calc PR B 1
C46 C 0.560(2) 0.8531(18) 0.0628(10) 0.096(10) Uani 0.496(11) 1 d PD B 1
H46A H 0.6406 0.8475 0.0318 0.115 Uiso 0.496(11) 1 calc PR B 1
H46B H 0.5616 0.7685 0.0899 0.115 Uiso 0.496(11) 1 calc PR B 1
C47 C 0.413(2) 0.860(2) 0.0240(11) 0.072(6) Uiso 0.496(11) 1 d PD B 1
H47A H 0.4011 0.7771 -0.0027 0.109 Uiso 0.496(11) 1 calc PR B 1
H47B H 0.4124 0.9421 -0.0042 0.109 Uiso 0.496(11) 1 calc PR B 1
H47C H 0.3325 0.8669 0.0546 0.109 Uiso 0.496(11) 1 calc PR B 1
C50 C 0.569(4) 0.845(2) 0.1483(16) 0.29(4) Uani 0.504(11) 1 d PD B 2
H50A H 0.6652 0.8072 0.1608 0.346 Uiso 0.504(11) 1 calc PR B 2
H50B H 0.5094 0.8560 0.1877 0.346 Uiso 0.504(11) 1 calc PR B 2
C51 C 0.492(5) 0.756(4) 0.0962(19) 0.182(16) Uiso 0.504(11) 1 d PD B 2
H51A H 0.4997 0.6585 0.1083 0.273 Uiso 0.504(11) 1 calc PR B 2
H51B H 0.5386 0.7706 0.0541 0.273 Uiso 0.504(11) 1 calc PR B 2
H51C H 0.3900 0.7827 0.0929 0.273 Uiso 0.504(11) 1 calc PR B 2
C52 C 0.606(2) 1.109(2) 0.1607(9) 0.085(7) Uani 0.504(11) 1 d PD B 2
H52A H 0.5985 1.1975 0.1371 0.102 Uiso 0.504(11) 1 calc PR B 2
H52B H 0.5257 1.1053 0.1920 0.102 Uiso 0.504(11) 1 calc PR B 2
C53 C 0.752(2) 1.109(3) 0.2004(10) 0.066(6) Uiso 0.504(11) 1 d PD B 2
H53A H 0.7511 1.1857 0.2316 0.099 Uiso 0.504(11) 1 calc PR B 2
H53B H 0.8327 1.1206 0.1706 0.099 Uiso 0.504(11) 1 calc PR B 2
H53C H 0.7622 1.0215 0.2239 0.099 Uiso 0.504(11) 1 calc PR B 2
C54 C 0.456(3) 1.052(4) 0.0666(9) 0.099(11) Uani 0.504(11) 1 d PD B 2
H54A H 0.3639 1.0294 0.0880 0.118 Uiso 0.504(11) 1 calc PR B 2
H54B H 0.4683 1.1534 0.0690 0.118 Uiso 0.504(11) 1 calc PR B 2
C55 C 0.439(5) 1.013(4) -0.0056(13) 0.175(17) Uiso 0.504(11) 1 d PD B 2
H55A H 0.3527 1.0587 -0.0239 0.262 Uiso 0.504(11) 1 calc PR B 2
H55B H 0.4289 0.9131 -0.0098 0.262 Uiso 0.504(11) 1 calc PR B 2
H55C H 0.5249 1.0439 -0.0293 0.262 Uiso 0.504(11) 1 calc PR B 2
C56 C 0.717(2) 1.014(2) 0.0596(12) 0.093(9) Uani 0.504(11) 1 d PD B 2
H56A H 0.8082 1.0179 0.0854 0.111 Uiso 0.504(11) 1 calc PR B 2
H56B H 0.7238 0.9364 0.0286 0.111 Uiso 0.504(11) 1 calc PR B 2
C57 C 0.701(3) 1.1488(19) 0.0211(9) 0.052(5) Uiso 0.504(11) 1 d PD B 2
H57A H 0.7838 1.1601 -0.0075 0.078 Uiso 0.504(11) 1 calc PR B 2
H57B H 0.6962 1.2268 0.0514 0.078 Uiso 0.504(11) 1 calc PR B 2
H57C H 0.6111 1.1455 -0.0052 0.078 Uiso 0.504(11) 1 calc PR B 2

loop_
_atom_site_aniso_label
_atom_site_aniso_U_11
_atom_site_aniso_U_22
_atom_site_aniso_U_33
_atom_site_aniso_U_23
_atom_site_aniso_U_13
_atom_site_aniso_U_12
Zn1 0.0554(5) 0.0867(6) 0.0391(4) 0.0033(6) -0.0125(3) -0.0009(7)
Se12 0.070(2) 0.076(4) 0.051(3) 0.001(2) -0.0063(19) 0.010(2)
Se13 0.069(4) 0.165(4) 0.051(3) -0.048(2) -0.009(2) 0.000(3)
S14 0.040(3) 0.070(5) 0.068(4) 0.007(4) -0.023(3) -0.013(3)
Se11 0.0513(12) 0.0477(17) 0.0239(12) -0.0037(11) -0.0048(9) 0.0049(13)
Se14 0.0468(19) 0.0782(18) 0.0331(16) -0.0148(12) -0.0033(13) -0.0017(12)
S13 0.036(2) 0.045(3) 0.0172(15) -0.0011(13) 0.0016(13) 0.0049(19)
S17 0.0544(14) 0.0568(13) 0.0373(9) 0.0041(9) -0.0100(9) -0.0036(10)
Se21 0.072(2) 0.131(4) 0.019(2) -0.014(2) 0.002(2) -0.002(2)
Se24 0.090(4) 0.117(3) 0.036(3) 0.044(2) -0.011(2) 0.007(3)
S24 0.136(13) 0.178(18) 0.039(4) -0.041(7) -0.025(5) 0.093(12)
Se22 0.0533(14) 0.0670(16) 0.0081(14) 0.0002(11) -0.0019(13) -0.0134(10)
Se23 0.0550(18) 0.107(2) 0.0266(19) 0.0323(17) -0.0097(15) -0.0168(14)
S27 0.0462(13) 0.0576(13) 0.0391(10) -0.0021(9) -0.0132(9) 0.0068(10)
N30 0.104(5) 0.039(3) 0.051(3) 0.005(4) 0.040(3) 0.000(5)
C30 0.138(12) 0.102(9) 0.079(7) 0.000(6) 0.056(8) -0.039(8)
C31 0.130(14) 0.083(8) 0.110(11) -0.007(8) 0.059(11) -0.058(9)
C32 0.207(17) 0.045(5) 0.061(6) -0.006(4) 0.007(7) 0.014(7)
C33 0.178(19) 0.069(8) 0.129(14) 0.007(9) 0.051(14) 0.066(11)
C34 0.112(9) 0.070(6) 0.054(5) -0.007(4) 0.031(5) -0.016(6)
C35 0.127(11) 0.051(5) 0.057(6) 0.019(4) 0.043(6) -0.007(6)
C36 0.090(8) 0.044(5) 0.091(7) -0.010(4) 0.045(6) -0.003(5)
C37 0.068(7) 0.058(5) 0.058(6) 0.008(4) 0.020(5) -0.002(5)
N40 0.056(4) 0.063(4) 0.030(2) -0.004(2) 0.007(2) 0.029(3)
C40 0.080(13) 0.062(11) 0.025(7) 0.005(7) 0.020(8) 0.039(9)
C42 0.027(10) 0.054(9) 0.053(9) 0.020(7) 0.012(7) 0.008(7)
C44 0.053(12) 0.064(11) 0.048(10) 0.008(8) -0.003(8) 0.027(9)
C46 0.13(2) 0.038(10) 0.118(19) -0.028(10) 0.101(19) 0.011(11)
C50 0.25(6) 0.17(4) 0.43(8) -0.18(5) -0.29(6) 0.15(4)
C52 0.097(17) 0.118(18) 0.038(9) -0.028(10) -0.022(9) 0.026(14)
C54 0.062(17) 0.18(3) 0.053(12) -0.002(15) 0.002(11) 0.07(2)
C56 0.097(19) 0.105(17) 0.077(15) 0.041(13) 0.045(14) -0.003(14)

loop_
_atom_type_symbol
_atom_type_description
_atom_type_scat_dispersion_real
_atom_type_scat_dispersion_imag
_atom_type_scat_source
C C 0.0033 0.0016 'International Tables Vol C Tables 4.2.6.8 and 6.1.1.4'
H H 0.0000 0.0000 'International Tables Vol C Tables 4.2.6.8 and 6.1.1.4'
N N 0.0061 0.0033 'International Tables Vol C Tables 4.2.6.8 and 6.1.1.4'
S S 0.1246 0.1234 'International Tables Vol C Tables 4.2.6.8 and 6.1.1.4'
Zn Zn 0.2839 1.4301 'International Tables Vol C Tables 4.2.6.8 and 6.1.1.4'
Se Se -0.0929 2.2259 'International Tables Vol C Tables 4.2.6.8 and 6.1.1.4'

loop_
_geom_angle_atom_site_label_1
_geom_angle_atom_site_label_2
_geom_angle_atom_site_label_3
_geom_angle
Se24 Zn1 Se12 125.2(3)
Se24 Zn1 Se14 111.4(3)
Se12 Zn1 Se14 87.6(2)
Se24 Zn1 Se22 91.0(2)
Se12 Zn1 Se22 119.6(2)
Se14 Zn1 Se22 125.57(19)
Se24 Zn1 Se21 99.5(3)
Se12 Zn1 Se21 115.7(3)
Se14 Zn1 Se21 118.9(2)
Se22 Zn1 Se21 8.93(18)
Se24 Zn1 Se11 123.2(3)
Se12 Zn1 Se11 10.4(2)
Se14 Zn1 Se11 97.53(15)
Se22 Zn1 Se11 110.64(19)
Se21 Zn1 Se11 107.7(2)
Se24 Zn1 Se23 6.8(4)
Se12 Zn1 Se23 118.3(2)
Se14 Zn1 Se23 112.94(18)
Se22 Zn1 Se23 95.08(16)
Se21 Zn1 Se23 103.8(3)
Se11 Zn1 Se23 116.49(19)
Se24 Zn1 Se13 112.6(3)
Se12 Zn1 Se13 93.3(2)
Se14 Zn1 Se13 8.4(3)
Se22 Zn1 Se13 117.3(3)
Se21 Zn1 Se13 110.9(3)
Se11 Zn1 Se13 102.9(2)
Se23 Zn1 Se13 115.1(2)
C11A Se12 Zn1 96.7(8)
C12A Se13 Zn1 93.2(7)
C12A S14 C16A 88.7(9)
C12A C11A N13 107(2)
C12A C11A Se12 127.2(15)
N13 C11A Se12 126(2)
C16A N13 C11A 127(2)
C16A N13 C13 116.2(17)
C11A N13 C13 116(2)
C11A C12A S14 112.8(17)
C11A C12A Se13 128.1(15)
S14 C12A Se13 117.4(12)
N13 C16A S17 143.4(12)
N13 C16A S14 103.8(12)
S17 C16A S14 112.1(5)
C11B Se11 Zn1 92.1(4)
C12B Se14 Zn1 94.4(5)
C12B C11B S13 106.6(10)
C12B C11B Se11 131.0(10)
S13 C11B Se11 122.3(9)
C11B C12B N14 112.7(14)
C11B C12B Se14 123.7(10)
N14 C12B Se14 123.6(14)
C12B N14 C14 121.3(13)
C21A Se21 Zn1 90.5(7)
C22A Se24 Zn1 106.6(10)
C21A S24 C26A 82.7(13)
S24 C21A C22A 124.6(14)
S24 C21A Se21 111.7(13)
C22A C21A Se21 123.7(12)
N23 C26A S27 128.4(16)
N23 C26A S24 120.5(17)
S27 C26A S24 110.8(7)
Se24 C22A N23 156(3)
Se24 C22A C21A 116.8(14)
N23 C22A C21A 88(2)
C23 N23 C26A 147(3)
C23 N23 C22A 88(3)
C26A N23 C22A 125(3)
C21B Se22 Zn1 92.0(6)
C22B Se23 Zn1 83.9(8)
C22B C21B N24 116(2)
C22B C21B Se22 130(2)
N24 C21B Se22 112.1(14)
C24 N24 C21B 122(3)
C21B C22B S23 120(3)
C21B C22B Se23 138(3)
S23 C22B Se23 101.8(16)
C34 N30 C30 119.1(11)
C34 N30 C32 111.6(8)
C30 N30 C32 107.2(9)
C34 N30 C36 108.4(7)
C30 N30 C36 103.8(7)
C32 N30 C36 105.8(10)
N30 C30 C31 107.9(9)
N30 C32 C33 110.8(9)
N30 C34 C35 114.4(8)
C37 C36 N30 115.2(8)
C42 N40 C54 47.3(14)
C42 N40 C44 112.5(12)
C54 N40 C44 159.5(19)
C42 N40 C50 167.0(17)
C54 N40 C50 124.7(18)
C44 N40 C50 75.7(14)
C42 N40 C46 117.9(12)
C54 N40 C46 85.2(15)
C44 N40 C46 106.2(12)
C50 N40 C46 66.8(15)
C42 N40 C52 67.6(11)
C54 N40 C52 99.0(14)
C44 N40 C52 71.0(10)
C50 N40 C52 107.7(16)
C46 N40 C52 174.5(14)
C42 N40 C40 105.1(9)
C54 N40 C40 81.1(12)
C44 N40 C40 111.8(11)
C50 N40 C40 62.0(16)
C46 N40 C40 103.0(10)
C52 N40 C40 74.2(12)
C42 N40 C56 71.2(10)
C54 N40 C56 98.6(14)
C44 N40 C56 67.0(12)
C50 N40 C56 121.8(17)
C46 N40 C56 82.3(13)
C52 N40 C56 100.6(14)
C40 N40 C56 174.6(15)
C41 C40 N40 115.0(11)
N40 C42 C43 103(2)
C45 C44 N40 116.1(13)
C47 C46 N40 111.5(14)
C51 C50 N40 99(2)
C53 C52 N40 117.3(15)
C55 C54 N40 120(2)
C57 C56 N40 113.3(15)

loop_
_geom_bond_atom_site_label_1
_geom_bond_atom_site_label_2
_geom_bond_distance
Zn1 Se24 2.284(7)
Zn1 Se12 2.337(7)
Zn1 Se14 2.357(5)
Zn1 Se22 2.418(5)
Zn1 Se21 2.516(9)
Zn1 Se11 2.533(5)
Zn1 Se23 2.590(6)
Zn1 Se13 2.591(7)
Se12 C11A 1.88(3)
Se13 C12A 1.79(2)
S14 C12A 1.773(19)
S14 C16A 1.828(11)
C11A C12A 1.32(3)
C11A N13 1.38(3)
N13 C16A 1.225(19)
N13 C13 1.63(4)
C16A S17 1.676(8)
Se11 C11B 1.845(14)
Se14 C12B 2.002(18)
S13 C11B 1.740(13)
C11B C12B 1.35(2)
C12B N14 1.392(16)
N14 C14 1.60(2)
Se21 C21A 1.97(2)
Se24 C22A 1.65(3)
S24 C21A 1.81(3)
S24 C26A 1.91(2)
C21A C22A 1.82(3)
C26A N23 1.28(4)
C26A S27 1.659(9)
C22A N23 1.69(4)
C23 N23 0.97(5)
Se22 C21B 1.97(2)
Se23 C22B 2.09(3)
S23 C22B 1.86(3)
C21B C22B 0.86(3)
C21B N24 1.50(2)
N24 C24 1.18(5)
N30 C34 1.438(12)
N30 C30 1.510(16)
N30 C32 1.550(14)
N30 C36 1.605(13)
C30 C31 1.635(18)
C32 C33 1.59(2)
C34 C35 1.654(17)
C36 C37 1.361(15)
N40 C42 1.516(12)
N40 C54 1.541(13)
N40 C44 1.549(12)
N40 C50 1.558(16)
N40 C46 1.570(12)
N40 C52 1.580(13)
N40 C40 1.596(11)
N40 C56 1.603(13)
C40 C41 1.487(14)
C42 C43 1.524(17)
C44 C45 1.493(14)
C46 C47 1.532(16)
C50 C51 1.505(17)
C52 C53 1.525(15)
C54 C55 1.503(17)
C56 C57 1.496(15)
